data_2226957
loop_
_publ_author_name
'Fun, Hoong-Kun'
'Yodsaoue, Orapun'
'Chantrapromma, Suchada'
'Karalai, Chatchanok'

_publ_section_title
;
 Absolute configuration of vouacapen-5\a-ol
;
_journal_coeditor_code IS2581
_journal_issue 8
_journal_name_full 'Acta Crystallographica Section E'
_journal_page_first o2166
_journal_page_last o2167
_journal_paper_doi 10.1107/S1600536810029557
_journal_volume 66
_journal_year 2010
_chemical_formula_iupac 'C20 H30 O2'
_chemical_formula_moiety 'C20 H30 O2'
_chemical_formula_sum 'C20 H30 O2'
_chemical_formula_weight 302.44
_chemical_melting_point_gt 371
_chemical_melting_point_lt 373
_chemical_name_common
;
Vouacapen-5\a-ol
;
_chemical_name_systematic
;
(4a<i>R</i>,6a<i>S</i>,7<i>R</i>,11a<i>S</i>,11b<i>R</i>)-4,4,7,11b-
tetramethyl-1,2,3,4,4a,5,6,6a,7,11,11a,11b-
dodecahydrophenanthro[3,2-<i>b</i>]furan-4a-ol
;
_space_group_IT_number 19
_symmetry_cell_setting orthorhombic
_symmetry_space_group_name_Hall 'P 2ac 2ab'
_symmetry_space_group_name_H-M 'P 21 21 21'
_atom_sites_solution_hydrogens geom
_atom_sites_solution_primary direct
_atom_sites_solution_secondary difmap
_audit_creation_method SHELXL-97
_cell_angle_alpha 90.00
_cell_angle_beta 90.00
_cell_angle_gamma 90.00
_cell_formula_units_Z 4
_cell_length_a 6.7367(2)
_cell_length_b 12.7818(3)
_cell_length_c 19.3472(5)
_cell_measurement_reflns_used 2880
_cell_measurement_temperature 100
_cell_measurement_theta_max 65.97
_cell_measurement_theta_min 4.57
_cell_volume 1665.93(8)
_computing_cell_refinement 'SAINT (Bruker, 2009)'
_computing_data_collection 'APEX2 (Bruker, 2009)'
_computing_data_reduction 'SAINT (Bruker, 2009)'
_computing_molecular_graphics 'SHELXTL (Sheldrick, 2008)'
_computing_publication_material
;
SHELXTL (Sheldrick, 2008) and PLATON (Spek, 2009)
;
_computing_structure_refinement 'SHELXTL (Sheldrick, 2008)'
_computing_structure_solution 'SHELXTL (Sheldrick, 2008)'
_diffrn_ambient_temperature 100
_diffrn_measured_fraction_theta_full 0.994
_diffrn_measured_fraction_theta_max 0.994
_diffrn_measurement_device_type 'Bruker APEX DUO CCD area-detector'
_diffrn_measurement_method '\f and \w scans'
_diffrn_radiation_monochromator graphite
_diffrn_radiation_source 'sealed tube'
_diffrn_radiation_type CuK\a
_diffrn_radiation_wavelength 1.54178
_diffrn_reflns_av_R_equivalents 0.0280
_diffrn_reflns_av_sigmaI/netI 0.0126
_diffrn_reflns_limit_h_max 7
_diffrn_reflns_limit_h_min -7
_diffrn_reflns_limit_k_max 15
_diffrn_reflns_limit_k_min -15
_diffrn_reflns_limit_l_max 22
_diffrn_reflns_limit_l_min -22
_diffrn_reflns_number 30751
_diffrn_reflns_theta_full 65.97
_diffrn_reflns_theta_max 65.97
_diffrn_reflns_theta_min 4.57
_diffrn_standards_number 0
_exptl_absorpt_coefficient_mu 0.582
_exptl_absorpt_correction_T_max 0.9080
_exptl_absorpt_correction_T_min 0.8507
_exptl_absorpt_correction_type multi-scan
_exptl_absorpt_process_details '(SADABS; Bruker, 2009)'
_exptl_crystal_colour Colorless
_exptl_crystal_density_diffrn 1.206
_exptl_crystal_density_method 'not measured'
_exptl_crystal_description Block
_exptl_crystal_F_000 664
_exptl_crystal_size_max 0.29
_exptl_crystal_size_mid 0.22
_exptl_crystal_size_min 0.17
_refine_diff_density_max 0.208
_refine_diff_density_min -0.251
_refine_ls_abs_structure_details 'Flack (1983), 1202 Friedel pairs'
_refine_ls_abs_structure_Flack 0.0(2)
_refine_ls_extinction_method none
_refine_ls_goodness_of_fit_ref 1.159
_refine_ls_hydrogen_treatment mixed
_refine_ls_matrix_type full
_refine_ls_number_parameters 207
_refine_ls_number_reflns 2880
_refine_ls_number_restraints 0
_refine_ls_restrained_S_all 1.159
_refine_ls_R_factor_all 0.0292
_refine_ls_R_factor_gt 0.0270
_refine_ls_shift/su_max 0.001
_refine_ls_shift/su_mean 0.001
_refine_ls_structure_factor_coef Fsqd
_refine_ls_weighting_details 'calc w=1/[\s^2^(Fo^2^)+(0.0545P)^2^+0.2119P] where P=(Fo^2^+2Fc^2^)/3'
_refine_ls_weighting_scheme calc
_refine_ls_wR_factor_gt 0.0785
_refine_ls_wR_factor_ref 0.0883
_reflns_number_gt 2856
_reflns_number_total 2880
_reflns_threshold_expression I>2\s(I)
_cod_data_source_file is2581.cif
_cod_data_source_block I
_cod_database_code 2226957
_cod_database_fobs_code 2226957

loop_
_symmetry_equiv_pos_as_xyz
'x, y, z'
'-x+1/2, -y, z+1/2'
'-x, y+1/2, -z+1/2'
'x+1/2, -y+1/2, -z'

loop_
_atom_site_type_symbol
_atom_site_label
_atom_site_fract_x
_atom_site_fract_y
_atom_site_fract_z
_atom_site_U_iso_or_equiv
_atom_site_adp_type
_atom_site_calc_flag
_atom_site_refinement_flags
_atom_site_occupancy
_atom_site_disorder_assembly
_atom_site_disorder_group
O O1 1.03886(16) 0.52792(8) 0.07346(5) 0.0334(2) Uani d . 1 . .
O O2 0.57276(13) 0.96871(7) 0.08320(5) 0.0258(2) Uani d . 1 . .
C C1 0.9773(2) 0.93648(11) 0.02533(7) 0.0275(3) Uani d . 1 . .
H H1A 1.0886 0.8924 0.0127 0.033 Uiso calc R 1 . .
H H1B 0.8677 0.9195 -0.0052 0.033 Uiso calc R 1 . .
C C2 1.0353(2) 1.05118(11) 0.01446(8) 0.0328(3) Uani d . 1 . .
H H2A 1.1552 1.0662 0.0404 0.039 Uiso calc R 1 . .
H H2B 1.0636 1.0628 -0.0341 0.039 Uiso calc R 1 . .
C C3 0.8709(2) 1.12537(11) 0.03751(8) 0.0304(3) Uani d . 1 . .
H H3A 0.7575 1.1163 0.0072 0.036 Uiso calc R 1 . .
H H3B 0.9172 1.1968 0.0323 0.036 Uiso calc R 1 . .
C C4 0.8027(2) 1.10897(11) 0.11288(7) 0.0273(3) Uani d . 1 . .
C C5 0.7496(2) 0.98994(10) 0.12352(7) 0.0235(3) Uani d . 1 . .
C C6 0.6857(2) 0.96538(11) 0.19790(7) 0.0265(3) Uani d . 1 . .
H H6A 0.7961 0.9786 0.2289 0.032 Uiso calc R 1 . .
H H6B 0.5779 1.0116 0.2109 0.032 Uiso calc R 1 . .
C C7 0.6185(2) 0.85208(11) 0.20597(7) 0.0264(3) Uani d . 1 . .
H H7A 0.4932 0.8434 0.1819 0.032 Uiso calc R 1 . .
H H7B 0.5948 0.8385 0.2546 0.032 Uiso calc R 1 . .
C C8 0.76551(19) 0.77021(11) 0.17865(6) 0.0235(3) Uani d . 1 . .
H H8A 0.8849 0.7742 0.2075 0.028 Uiso calc R 1 . .
C C9 0.8275(2) 0.79830(10) 0.10381(6) 0.0231(3) Uani d . 1 . .
H H9A 0.7059 0.7988 0.0760 0.028 Uiso calc R 1 . .
C C10 0.91614(19) 0.91155(10) 0.10034(7) 0.0233(3) Uani d . 1 . .
C C11 0.9692(2) 0.71734(11) 0.07021(7) 0.0295(3) Uani d . 1 . .
H H11A 0.9471 0.7157 0.0207 0.035 Uiso calc R 1 . .
H H11B 1.1058 0.7381 0.0783 0.035 Uiso calc R 1 . .
C C12 0.9355(2) 0.61239(11) 0.09923(7) 0.0274(3) Uani d . 1 . .
C C13 0.8133(2) 0.58241(11) 0.15075(7) 0.0261(3) Uani d . 1 . .
C C14 0.6792(2) 0.65857(11) 0.18679(6) 0.0249(3) Uani d . 1 . .
H H14A 0.6797 0.6413 0.2362 0.030 Uiso calc R 1 . .
C C15 0.8399(2) 0.47142(12) 0.15815(7) 0.0316(3) Uani d . 1 . .
H H15A 0.7751 0.4278 0.1893 0.038 Uiso calc R 1 . .
C C16 0.9764(3) 0.44313(11) 0.11136(7) 0.0349(3) Uani d . 1 . .
H H16A 1.0227 0.3752 0.1053 0.042 Uiso calc R 1 . .
C C17 0.4653(2) 0.64563(12) 0.16019(7) 0.0301(3) Uani d . 1 . .
H H17A 0.4312 0.5727 0.1595 0.045 Uiso calc R 1 . .
H H17B 0.4555 0.6738 0.1143 0.045 Uiso calc R 1 . .
H H17C 0.3758 0.6824 0.1902 0.045 Uiso calc R 1 . .
C C18 0.6175(2) 1.17717(12) 0.12459(8) 0.0370(4) Uani d . 1 . .
H H18A 0.6459 1.2480 0.1113 0.056 Uiso calc R 1 . .
H H18B 0.5815 1.1753 0.1726 0.056 Uiso calc R 1 . .
H H18C 0.5097 1.1508 0.0972 0.056 Uiso calc R 1 . .
C C19 0.9636(3) 1.14968(12) 0.16241(8) 0.0376(4) Uani d . 1 . .
H H19A 0.9689 1.2246 0.1600 0.056 Uiso calc R 1 . .
H H19B 1.0900 1.1211 0.1494 0.056 Uiso calc R 1 . .
H H19C 0.9324 1.1287 0.2088 0.056 Uiso calc R 1 . .
C C20 1.1033(2) 0.91693(12) 0.14665(8) 0.0308(3) Uani d . 1 . .
H H20A 1.1679 0.8500 0.1470 0.046 Uiso calc R 1 . .
H H20B 1.0654 0.9354 0.1929 0.046 Uiso calc R 1 . .
H H20C 1.1928 0.9688 0.1288 0.046 Uiso calc R 1 . .
H H1O2 0.602(3) 0.9757(14) 0.0405(10) 0.038(5) Uiso d . 1 . .

loop_
_atom_site_aniso_label
_atom_site_aniso_U_11
_atom_site_aniso_U_22
_atom_site_aniso_U_33
_atom_site_aniso_U_12
_atom_site_aniso_U_13
_atom_site_aniso_U_23
O1 0.0389(6) 0.0318(5) 0.0295(5) 0.0068(5) 0.0075(4) 0.0007(4)
O2 0.0193(5) 0.0341(5) 0.0239(5) -0.0007(4) -0.0017(4) 0.0012(4)
C1 0.0247(7) 0.0333(7) 0.0245(7) -0.0005(6) 0.0057(5) 0.0007(5)
C2 0.0313(8) 0.0389(8) 0.0283(7) -0.0058(6) 0.0075(6) 0.0034(6)
C3 0.0345(8) 0.0288(7) 0.0278(7) -0.0061(6) 0.0020(6) 0.0016(5)
C4 0.0290(7) 0.0296(7) 0.0232(7) -0.0039(6) 0.0000(6) -0.0007(5)
C5 0.0192(6) 0.0302(7) 0.0212(6) -0.0002(5) 0.0002(5) 0.0000(5)
C6 0.0258(6) 0.0328(7) 0.0210(6) 0.0017(6) 0.0025(5) -0.0028(5)
C7 0.0242(6) 0.0342(7) 0.0207(6) 0.0013(6) 0.0058(5) 0.0015(5)
C8 0.0195(6) 0.0324(7) 0.0184(6) 0.0010(6) -0.0001(5) 0.0016(5)
C9 0.0192(6) 0.0306(7) 0.0196(6) 0.0015(5) 0.0015(5) 0.0009(5)
C10 0.0184(6) 0.0299(7) 0.0216(6) -0.0009(5) 0.0005(5) 0.0004(5)
C11 0.0285(7) 0.0334(7) 0.0267(7) 0.0032(6) 0.0075(6) 0.0019(6)
C12 0.0284(7) 0.0314(7) 0.0224(7) 0.0064(6) 0.0001(5) -0.0029(5)
C13 0.0265(7) 0.0306(7) 0.0213(6) -0.0006(5) -0.0032(5) 0.0011(5)
C14 0.0248(6) 0.0330(7) 0.0169(6) -0.0005(6) 0.0019(5) 0.0020(5)
C15 0.0380(8) 0.0323(7) 0.0244(7) -0.0020(7) -0.0005(6) 0.0029(6)
C16 0.0480(9) 0.0277(7) 0.0290(7) 0.0059(7) 0.0004(7) 0.0022(6)
C17 0.0267(7) 0.0376(7) 0.0260(7) -0.0036(6) 0.0012(6) 0.0025(6)
C18 0.0438(9) 0.0311(7) 0.0363(8) 0.0042(7) 0.0063(7) -0.0006(6)
C19 0.0437(9) 0.0375(8) 0.0315(8) -0.0123(7) -0.0046(7) -0.0035(6)
C20 0.0191(6) 0.0412(8) 0.0321(7) -0.0023(6) -0.0034(6) 0.0025(6)

loop_
_atom_type_symbol
_atom_type_description
_atom_type_scat_dispersion_real
_atom_type_scat_dispersion_imag
_atom_type_scat_source
C C 0.0181 0.0091 'International Tables Vol C Tables 4.2.6.8 and 6.1.1.4'
H H 0.0000 0.0000 'International Tables Vol C Tables 4.2.6.8 and 6.1.1.4'
O O 0.0492 0.0322 'International Tables Vol C Tables 4.2.6.8 and 6.1.1.4'

loop_
_geom_angle_atom_site_label_1
_geom_angle_atom_site_label_2
_geom_angle_atom_site_label_3
_geom_angle_site_symmetry_1
_geom_angle_site_symmetry_3
_geom_angle
_geom_angle_publ_flag
C16 O1 C12 . . 105.67(11) ?
C5 O2 H1O2 . . 108.0(13) ?
C2 C1 C10 . . 113.28(11) ?
C2 C1 H1A . . 108.9 ?
C10 C1 H1A . . 108.9 ?
C2 C1 H1B . . 108.9 ?
C10 C1 H1B . . 108.9 ?
H1A C1 H1B . . 107.7 ?
C3 C2 C1 . . 111.68(11) ?
C3 C2 H2A . . 109.3 ?
C1 C2 H2A . . 109.3 ?
C3 C2 H2B . . 109.3 ?
C1 C2 H2B . . 109.3 ?
H2A C2 H2B . . 107.9 ?
C2 C3 C4 . . 114.09(12) ?
C2 C3 H3A . . 108.7 ?
C4 C3 H3A . . 108.7 ?
C2 C3 H3B . . 108.7 ?
C4 C3 H3B . . 108.7 ?
H3A C3 H3B . . 107.6 ?
C19 C4 C18 . . 106.74(12) ?
C19 C4 C3 . . 109.45(12) ?
C18 C4 C3 . . 107.68(12) ?
C19 C4 C5 . . 113.90(11) ?
C18 C4 C5 . . 110.10(11) ?
C3 C4 C5 . . 108.79(11) ?
O2 C5 C6 . . 103.66(10) ?
O2 C5 C10 . . 108.31(10) ?
C6 C5 C10 . . 109.74(10) ?
O2 C5 C4 . . 107.27(10) ?
C6 C5 C4 . . 112.55(11) ?
C10 C5 C4 . . 114.61(10) ?
C7 C6 C5 . . 111.92(11) ?
C7 C6 H6A . . 109.2 ?
C5 C6 H6A . . 109.2 ?
C7 C6 H6B . . 109.2 ?
C5 C6 H6B . . 109.2 ?
H6A C6 H6B . . 107.9 ?
C6 C7 C8 . . 114.87(11) ?
C6 C7 H7A . . 108.5 ?
C8 C7 H7A . . 108.5 ?
C6 C7 H7B . . 108.5 ?
C8 C7 H7B . . 108.5 ?
H7A C7 H7B . . 107.5 ?
C7 C8 C14 . . 110.54(11) ?
C7 C8 C9 . . 109.74(11) ?
C14 C8 C9 . . 114.19(11) ?
C7 C8 H8A . . 107.4 ?
C14 C8 H8A . . 107.4 ?
C9 C8 H8A . . 107.4 ?
C8 C9 C11 . . 113.77(11) ?
C8 C9 C10 . . 110.90(10) ?
C11 C9 C10 . . 111.33(10) ?
C8 C9 H9A . . 106.8 ?
C11 C9 H9A . . 106.8 ?
C10 C9 H9A . . 106.8 ?
C1 C10 C20 . . 108.54(11) ?
C1 C10 C9 . . 109.45(10) ?
C20 C10 C9 . . 109.06(11) ?
C1 C10 C5 . . 109.14(10) ?
C20 C10 C5 . . 112.86(11) ?
C9 C10 C5 . . 107.75(10) ?
C12 C11 C9 . . 110.69(11) ?
C12 C11 H11A . . 109.5 ?
C9 C11 H11A . . 109.5 ?
C12 C11 H11B . . 109.5 ?
C9 C11 H11B . . 109.5 ?
H11A C11 H11B . . 108.1 ?
C13 C12 O1 . . 110.69(12) ?
C13 C12 C11 . . 129.43(12) ?
O1 C12 C11 . . 119.88(12) ?
C12 C13 C15 . . 106.14(13) ?
C12 C13 C14 . . 121.80(12) ?
C15 C13 C14 . . 132.02(13) ?
C13 C14 C17 . . 109.80(11) ?
C13 C14 C8 . . 108.93(11) ?
C17 C14 C8 . . 114.61(11) ?
C13 C14 H14A . . 107.8 ?
C17 C14 H14A . . 107.8 ?
C8 C14 H14A . . 107.8 ?
C16 C15 C13 . . 106.54(13) ?
C16 C15 H15A . . 126.7 ?
C13 C15 H15A . . 126.7 ?
C15 C16 O1 . . 110.95(13) ?
C15 C16 H16A . . 124.5 ?
O1 C16 H16A . . 124.5 ?
C14 C17 H17A . . 109.5 ?
C14 C17 H17B . . 109.5 ?
H17A C17 H17B . . 109.5 ?
C14 C17 H17C . . 109.5 ?
H17A C17 H17C . . 109.5 ?
H17B C17 H17C . . 109.5 ?
C4 C18 H18A . . 109.5 ?
C4 C18 H18B . . 109.5 ?
H18A C18 H18B . . 109.5 ?
C4 C18 H18C . . 109.5 ?
H18A C18 H18C . . 109.5 ?
H18B C18 H18C . . 109.5 ?
C4 C19 H19A . . 109.5 ?
C4 C19 H19B . . 109.5 ?
H19A C19 H19B . . 109.5 ?
C4 C19 H19C . . 109.5 ?
H19A C19 H19C . . 109.5 ?
H19B C19 H19C . . 109.5 ?
C10 C20 H20A . . 109.5 ?
C10 C20 H20B . . 109.5 ?
H20A C20 H20B . . 109.5 ?
C10 C20 H20C . . 109.5 ?
H20A C20 H20C . . 109.5 ?
H20B C20 H20C . . 109.5 ?

loop_
_geom_bond_atom_site_label_1
_geom_bond_atom_site_label_2
_geom_bond_site_symmetry_2
_geom_bond_distance
_geom_bond_publ_flag
O1 C16 . 1.3745(17) ?
O1 C12 . 1.3780(16) ?
O2 C5 . 1.4494(16) ?
O2 H1O2 . 0.85(2) ?
C1 C2 . 1.5319(19) ?
C1 C10 . 1.5417(18) ?
C1 H1A . 0.9700 ?
C1 H1B . 0.9700 ?
C2 C3 . 1.525(2) ?
C2 H2A . 0.9700 ?
C2 H2B . 0.9700 ?
C3 C4 . 1.5432(19) ?
C3 H3A . 0.9700 ?
C3 H3B . 0.9700 ?
C4 C19 . 1.538(2) ?
C4 C18 . 1.538(2) ?
C4 C5 . 1.5764(19) ?
C5 C6 . 1.5345(18) ?
C5 C10 . 1.5699(18) ?
C6 C7 . 1.525(2) ?
C6 H6A . 0.9700 ?
C6 H6B . 0.9700 ?
C7 C8 . 1.5347(18) ?
C7 H7A . 0.9700 ?
C7 H7B . 0.9700 ?
C8 C14 . 1.5489(19) ?
C8 C9 . 1.5493(17) ?
C8 H8A . 0.9800 ?
C9 C11 . 1.5507(18) ?
C9 C10 . 1.5673(18) ?
C9 H9A . 0.9800 ?
C10 C20 . 1.5486(18) ?
C11 C12 . 1.4719(19) ?
C11 H11A . 0.9700 ?
C11 H11B . 0.9700 ?
C12 C13 . 1.348(2) ?
C13 C15 . 1.437(2) ?
C13 C14 . 1.5001(19) ?
C14 C17 . 1.5388(19) ?
C14 H14A . 0.9800 ?
C15 C16 . 1.340(2) ?
C15 H15A . 0.9300 ?
C16 H16A . 0.9300 ?
C17 H17A . 0.9600 ?
C17 H17B . 0.9600 ?
C17 H17C . 0.9600 ?
C18 H18A . 0.9600 ?
C18 H18B . 0.9600 ?
C18 H18C . 0.9600 ?
C19 H19A . 0.9600 ?
C19 H19B . 0.9600 ?
C19 H19C . 0.9600 ?
C20 H20A . 0.9600 ?
C20 H20B . 0.9600 ?
C20 H20C . 0.9600 ?

loop_
_geom_hbond_atom_site_label_D
_geom_hbond_atom_site_label_H
_geom_hbond_atom_site_label_A
_geom_hbond_site_symmetry_A
_geom_hbond_distance_DH
_geom_hbond_distance_HA
_geom_hbond_distance_DA
_geom_hbond_angle_DHA
_geom_hbond_publ_flag
O2 H1O2 O1 4_465 0.854(19) 2.246(19) 3.0398(14) 154.7(18) y

loop_
_geom_torsion_atom_site_label_1
_geom_torsion_atom_site_label_2
_geom_torsion_atom_site_label_3
_geom_torsion_atom_site_label_4
_geom_torsion_site_symmetry_1
_geom_torsion_site_symmetry_2
_geom_torsion_site_symmetry_3
_geom_torsion_site_symmetry_4
_geom_torsion
_geom_torsion_publ_flag
C10 C1 C2 C3 . . . . -55.24(17) ?
C1 C2 C3 C4 . . . . 55.00(16) ?
C2 C3 C4 C19 . . . . 72.73(15) ?
C2 C3 C4 C18 . . . . -171.60(12) ?
C2 C3 C4 C5 . . . . -52.30(15) ?
C19 C4 C5 O2 . . . . 169.30(11) ?
C18 C4 C5 O2 . . . . 49.46(14) ?
C3 C4 C5 O2 . . . . -68.32(13) ?
C19 C4 C5 C6 . . . . 55.92(15) ?
C18 C4 C5 C6 . . . . -63.92(15) ?
C3 C4 C5 C6 . . . . 178.30(11) ?
C19 C4 C5 C10 . . . . -70.41(15) ?
C18 C4 C5 C10 . . . . 169.75(11) ?
C3 C4 C5 C10 . . . . 51.97(14) ?
O2 C5 C6 C7 . . . . 59.70(13) ?
C10 C5 C6 C7 . . . . -55.82(14) ?
C4 C5 C6 C7 . . . . 175.28(11) ?
C5 C6 C7 C8 . . . . 51.72(15) ?
C6 C7 C8 C14 . . . . -177.79(11) ?
C6 C7 C8 C9 . . . . -50.97(15) ?
C7 C8 C9 C11 . . . . -177.42(11) ?
C14 C8 C9 C11 . . . . -52.68(15) ?
C7 C8 C9 C10 . . . . 56.15(14) ?
C14 C8 C9 C10 . . . . -179.10(10) ?
C2 C1 C10 C20 . . . . -70.08(15) ?
C2 C1 C10 C9 . . . . 171.00(11) ?
C2 C1 C10 C5 . . . . 53.30(15) ?
C8 C9 C10 C1 . . . . 179.65(11) ?
C11 C9 C10 C1 . . . . 51.88(14) ?
C8 C9 C10 C20 . . . . 61.04(13) ?
C11 C9 C10 C20 . . . . -66.72(13) ?
C8 C9 C10 C5 . . . . -61.79(13) ?
C11 C9 C10 C5 . . . . 170.45(11) ?
O2 C5 C10 C1 . . . . 66.93(13) ?
C6 C5 C10 C1 . . . . 179.45(11) ?
C4 C5 C10 C1 . . . . -52.77(14) ?
O2 C5 C10 C20 . . . . -172.30(10) ?
C6 C5 C10 C20 . . . . -59.78(14) ?
C4 C5 C10 C20 . . . . 68.00(14) ?
O2 C5 C10 C9 . . . . -51.83(13) ?
C6 C5 C10 C9 . . . . 60.69(13) ?
C4 C5 C10 C9 . . . . -171.54(10) ?
C8 C9 C11 C12 . . . . 28.58(16) ?
C10 C9 C11 C12 . . . . 154.78(11) ?
C16 O1 C12 C13 . . . . -0.18(16) ?
C16 O1 C12 C11 . . . . 179.32(13) ?
C9 C11 C12 C13 . . . . -4.3(2) ?
C9 C11 C12 O1 . . . . 176.33(12) ?
O1 C12 C13 C15 . . . . -0.23(16) ?
C11 C12 C13 C15 . . . . -179.67(15) ?
O1 C12 C13 C14 . . . . -178.36(11) ?
C11 C12 C13 C14 . . . . 2.2(2) ?
C12 C13 C14 C17 . . . . 102.74(15) ?
C15 C13 C14 C17 . . . . -74.84(18) ?
C12 C13 C14 C8 . . . . -23.52(17) ?
C15 C13 C14 C8 . . . . 158.90(14) ?
C7 C8 C14 C13 . . . . 172.14(10) ?
C9 C8 C14 C13 . . . . 47.82(14) ?
C7 C8 C14 C17 . . . . 48.70(14) ?
C9 C8 C14 C17 . . . . -75.62(14) ?
C12 C13 C15 C16 . . . . 0.56(17) ?
C14 C13 C15 C16 . . . . 178.42(14) ?
C13 C15 C16 O1 . . . . -0.70(17) ?
C12 O1 C16 C15 . . . . 0.56(17) ?

loop_
_cod_related_entry_id
_cod_related_entry_database
_cod_related_entry_code
1 ChemSpider 24745651
